data_1526747
loop_
_publ_author_name
'Takeda, T.'
'Kamiyama, T.'
'Kanno, R.'
'Izumi, F.'
'Kawamoto, Y.'
'Takano, M.'
'Kawasaki, S.'

_publ_section_title
;
 Metal-semiconductor transition, charge disproportionation, and
 low-temperature structure of Ca1-x Srx Fe O3 synthesized under
 high-oxygen pressure
;
_journal_name_full 'Solid State Sciences'
_journal_page_first 673
_journal_page_last 687
_journal_volume 2
_journal_year 2000
_chemical_formula_sum 'Ca0.2 Fe O3 Sr0.8'
_chemical_name_systematic '(Ca0.2 Sr0.8) (Fe O3)'
_space_group_IT_number 221
_symmetry_space_group_name_Hall '-P 4 2 3'
_symmetry_space_group_name_H-M 'P m -3 m'
_cell_angle_alpha 90
_cell_angle_beta 90
_cell_angle_gamma 90
_cell_formula_units_Z 1
_cell_length_a 3.8367
_cell_length_b 3.8367
_cell_length_c 3.8367
_cell_volume 56.477
_citation_journal_id_ASTM SSSCFJ
_cod_data_source_file Takeda_SSSCFJ_2000_652.cif
_cod_data_source_block Ca0.2Fe1O3Sr0.8
_cod_original_cell_volume 56.47725
_cod_original_formula_sum 'Ca0.2 Fe1 O3 Sr0.8'
_cod_database_code 1526747

loop_
_symmetry_equiv_pos_as_xyz
x,y,z
-y,x,z
-x,-y,z
y,-x,z
x,-y,-z
y,x,-z
-x,y,-z
-y,-x,-z
z,x,y
-x,z,y
-z,-x,y
x,-z,y
z,-x,-y
x,z,-y
-z,x,-y
-x,-z,-y
y,z,x
y,-z,-x
z,y,-x
-y,z,-x
-z,-y,-x
-y,-z,x
z,-y,x
-z,y,x
-x,-y,-z
y,-x,-z
x,y,-z
-y,x,-z
-x,y,z
-y,-x,z
x,-y,z
y,x,z
-z,-x,-y
x,-z,-y
z,x,-y
-x,z,-y
-z,x,y
-x,-z,y
z,-x,y
x,z,y
-y,-z,-x
-y,z,x
-z,-y,x
y,-z,x
z,y,x
y,z,-x
-z,y,-x
z,-y,-x

loop_
_atom_site_label
_atom_site_type_symbol
_atom_site_fract_x
_atom_site_fract_y
_atom_site_fract_z
_atom_site_occupancy
_atom_site_U_iso_or_equiv
Sr1 Sr+2 0 0 0 0.8 0.0
Ca1 Ca+2 0 0 0 0.2 0.0
Fe1 Fe+4 0.5 0.5 0.5 1 0.0
O1 O-2 0.5 0.5 0 1 0.0
